data_2100696
loop_
_publ_author_name
'van Mechelen, Jan B.'
'Peschar, Rene.'
'Schenk, Henk.'

_publ_contact_author_address
;
 Universiteit van Amsterdam
 Van 't Hoff Institute for Molecular Sciences (HIMS)
 Faculty of Science (FNWI)
 Valckenierstraat 65
 1018 XE Amsterdam
 The Netherlands
;
_publ_contact_author_email janvm@science.uva.nl
_publ_contact_author_fax '+31 20 5256940'
_publ_contact_author_name 'Jan B. van Mechelen'
_publ_contact_author_phone '+31 20 5257041'
_publ_section_title
;
 Structures of mono-unsaturated triacylglycerols. I. The \b~1~
 polymorph
;
_publ_section_title_footnote ' ?'
_journal_coeditor_code DR5011
_journal_date_accepted 2006-09-12
_journal_date_recd_electronic 2006-07-14
_journal_issue 6
_journal_name_full 'Acta Crystallographica Section B'
_journal_page_first 1121
_journal_page_last 1130
_journal_paper_category FA
_journal_paper_doi 10.1107/S0108768106037074
_journal_volume 62
_journal_year 2006
_chemical_formula_moiety 'C59 H112 O3'
_chemical_formula_structural 'C59 H112 O3'
_chemical_formula_sum 'C59 H112 O6'
_chemical_formula_weight 917.54
_chemical_melting_point 315
_chemical_name_common 'SOA beta1'
_chemical_name_systematic 1-stearoyl-2-oleoyl-3-arachidoylglycerol
_space_group_IT_number 14
_symmetry_cell_setting monoclinic
_symmetry_space_group_name_Hall '-P 2yn'
_symmetry_space_group_name_H-M 'P 1 21/n 1'
_audit_creation_method 'from EXP file using GSAS2CIF'
_cell_angle_alpha 90.0
_cell_angle_beta 88.7349(15)
_cell_angle_gamma 90.0
_cell_formula_units_Z 4
_cell_length_a 5.43930(9)
_cell_length_b 134.645(9)
_cell_length_c 8.1996(2)
_cell_measurement_temperature 294
_cell_volume 6003.7(4)
_computing_structure_refinement GSAS
_diffrn_ambient_temperature 294
_diffrn_radiation_wavelength 0.85019
_refine_ls_extinction_method none
_refine_ls_goodness_of_fit_all 3.45
_refine_ls_hydrogen_treatment constr
_refine_ls_matrix_type full
_refine_ls_number_parameters 551
_refine_ls_number_restraints 568
_refine_ls_shift/su_max 0.10
_refine_ls_shift/su_mean 0.00
_cod_data_source_file dr5011.cif
_cod_data_source_block SOA-B1-SNBL3-EXSOSEN_publ
_cod_depositor_comments
;
The following automatic conversions were performed:
'_geom_bond_publ_flag' value 'N' changed to 'n' according to
'/home/saulius/struct/CIF-dictionaries/cif_core.dic' dictionary named
'cif_core.dic' version 2.4.1 from 2010-06-29 (352
times).

'_geom_angle_publ_flag' value 'N' changed to 'n' according to
'/home/saulius/struct/CIF-dictionaries/cif_core.dic' dictionary named
'cif_core.dic' version 2.4.1 from 2010-06-29 (342 times).

Automatic conversion script
Id: cif_fix_enum 1527 2010-12-29 10:47:43Z saulius 

The following automatic conversions were performed:

'_geom_bond_publ_flag' value 'N' changed to 'n' according to
/home/saulius/struct/CIF-dictionaries/cif_core.dic dictionary named
'cif_core.dic' version 2.4.1 from 2010-06-29 (352
times).

'_geom_angle_publ_flag' value 'N' changed to 'n' according
to /home/saulius/struct/CIF-dictionaries/cif_core.dic dictionary
named 'cif_core.dic' version 2.4.1 from 2010-06-29 (342 times).

Automatic conversion script
Id: cif_fix_values 1715 2011-07-08 13:25:40Z adriana 
;
_cod_original_sg_symbol_H-M 'P 21/n'
_cod_database_code 2100696

loop_
_symmetry_equiv_pos_site_id
_symmetry_equiv_pos_as_xyz
1 +x,+y,+z
2 -x+1/2,+y+1/2,-z+1/2
-1 -x,-y,-z
-2 +x+1/2,-y+1/2,+z+1/2

loop_
_atom_site_type_symbol
_atom_site_label
_atom_site_fract_x
_atom_site_fract_y
_atom_site_fract_z
_atom_site_U_iso_or_equiv
_atom_site_thermal_displace_type
_atom_site_occupancy
O O1a 0.7259(5) 0.15488(2) 0.5079(8) 0.0253 Uiso 1.0
C C1a 0.7980(4) 0.145515(15) 0.5265(6) 0.0253 Uiso 1.0
C C2a 0.5808(4) 0.138772(19) 0.5597(4) 0.0253 Uiso 1.0
O O2a 1.0067(7) 0.14275(3) 0.5089(16) 0.0253 Uiso 1.0
C C3a 0.6373(5) 0.13130(2) 0.6944(3) 0.0253 Uiso 1.0
C C4a 0.4437(5) 0.123085(19) 0.6987(3) 0.0253 Uiso 1.0
C C5a 0.5040(5) 0.115394(19) 0.8281(3) 0.0253 Uiso 1.0
C C6a 0.3077(5) 0.107268(19) 0.8340(3) 0.0253 Uiso 1.0
C C7a 0.3616(5) 0.099816(19) 0.9692(3) 0.0253 Uiso 1.0
C C8a 0.1722(5) 0.091470(19) 0.9710(3) 0.0253 Uiso 1.0
C C9a 0.2310(5) 0.084008(19) 1.1042(3) 0.0253 Uiso 1.0
C C10a 0.0370(5) 0.075839(19) 1.1119(3) 0.0253 Uiso 1.0
C C11a 0.0957(5) 0.068409(19) 1.2461(3) 0.0253 Uiso 1.0
C C12a -0.0971(5) 0.060227(19) 1.2518(3) 0.0253 Uiso 1.0
C C13a -0.0403(5) 0.052782(19) 1.3857(3) 0.0253 Uiso 1.0
C C14a -0.2420(5) 0.04490(2) 1.3972(3) 0.0253 Uiso 1.0
C C15a -0.1855(5) 0.037400(19) 1.5307(3) 0.0253 Uiso 1.0
C C16a -0.3816(5) 0.029306(19) 1.5375(3) 0.0253 Uiso 1.0
C C17a -0.3241(5) 0.02186(2) 1.6716(3) 0.0253 Uiso 1.0
C C18a -0.5220(5) 0.01386(2) 1.6826(4) 0.0253 Uiso 1.0
C C1 0.9173(4) 0.162162(19) 0.4642(4) 0.0253 Uiso 1.0
C C2 0.8315(4) 0.168732(17) 0.3291(3) 0.0253 Uiso 1.0
O O1b 1.0174(5) 0.17635(2) 0.2920(7) 0.0253 Uiso 1.0
C C1b 0.9382(4) 0.184713(16) 0.2261(5) 0.0253 Uiso 1.0
C C2b 1.1327(5) 0.192583(19) 0.2293(3) 0.0253 Uiso 1.0
O O2b 0.7358(7) 0.18589(3) 0.1755(10) 0.0253 Uiso 1.0
C C3b 1.1293(6) 0.198762(19) 0.0735(3) 0.0253 Uiso 1.0
C C4b 1.2583(6) 0.208648(19) 0.1011(3) 0.0253 Uiso 1.0
C C5b 1.2571(6) 0.214979(19) -0.0529(3) 0.0253 Uiso 1.0
C C6b 1.3850(6) 0.224867(19) -0.0209(3) 0.0253 Uiso 1.0
C C7b 1.3911(6) 0.231306(19) -0.1741(3) 0.0253 Uiso 1.0
C C8b 1.5153(6) 0.241270(18) -0.1393(3) 0.0253 Uiso 1.0
C C9b 1.5364(11) 0.247306(18) -0.2934(3) 0.0253 Uiso 1.0
C C10b 1.4828(3) 0.256970(12) -0.29400(18) 0.0253 Uiso 1.0
C C11b 1.5132(3) 0.263342(12) -0.14453(19) 0.0253 Uiso 1.0
C C12b 1.3661(3) 0.272952(12) -0.1617(2) 0.0253 Uiso 1.0
C C13b 1.3773(3) 0.279145(13) -0.0062(2) 0.0253 Uiso 1.0
C C14b 1.2304(4) 0.288695(13) -0.0258(3) 0.0253 Uiso 1.0
C C15b 1.2433(4) 0.294954(15) 0.1284(3) 0.0253 Uiso 1.0
C C16b 1.0943(4) 0.304447(15) 0.1093(3) 0.0253 Uiso 1.0
C C17b 1.1022(5) 0.310606(17) 0.2647(4) 0.0253 Uiso 1.0
C C18b 0.9572(5) 0.320157(18) 0.2440(4) 0.0253 Uiso 1.0
C C3 0.7883(5) 0.16271(2) 0.1782(3) 0.0253 Uiso 1.0
O O1c 1.0245(5) 0.15989(3) 0.1002(4) 0.0253 Uiso 1.0
C C1c 1.0145(5) 0.155755(19) -0.0465(3) 0.0253 Uiso 1.0
C C2c 1.1999(5) 0.14749(2) -0.0664(3) 0.0253 Uiso 1.0
O O2c 0.8804(9) 0.15849(4) -0.1518(5) 0.0253 Uiso 1.0
C C3c 1.2194(5) 0.14154(2) 0.0911(3) 0.0253 Uiso 1.0
C C4c 1.0177(5) 0.13361(2) 0.1023(3) 0.0253 Uiso 1.0
C C5c 1.0843(5) 0.125624(19) 0.2271(3) 0.0253 Uiso 1.0
C C6c 0.8812(5) 0.117790(19) 0.2405(4) 0.0253 Uiso 1.0
C C7c 0.9506(5) 0.109745(19) 0.3627(4) 0.0253 Uiso 1.0
C C8c 0.7429(5) 0.102151(19) 0.3832(4) 0.0253 Uiso 1.0
C C9c 0.8144(5) 0.094176(19) 0.5053(4) 0.0253 Uiso 1.0
C C10c 0.6135(5) 0.086339(19) 0.5198(3) 0.0253 Uiso 1.0
C C11c 0.6852(5) 0.078417(19) 0.6428(3) 0.0253 Uiso 1.0
C C12c 0.4808(5) 0.070751(19) 0.6617(3) 0.0253 Uiso 1.0
C C13c 0.5531(5) 0.062788(19) 0.7829(3) 0.0253 Uiso 1.0
C C14c 0.3477(5) 0.055173(19) 0.8007(3) 0.0253 Uiso 1.0
C C15c 0.4140(5) 0.04732(2) 0.9262(3) 0.0253 Uiso 1.0
C C16c 0.2043(5) 0.039906(19) 0.9457(4) 0.0253 Uiso 1.0
C C17c 0.2736(5) 0.031649(19) 1.0624(4) 0.0253 Uiso 1.0
C C18c 0.0619(5) 0.02427(2) 1.0784(4) 0.0253 Uiso 1.0
C C19c 0.1211(5) 0.01620(2) 1.2022(4) 0.0253 Uiso 1.0
C C20c -0.0945(5) 0.00900(2) 1.2203(4) 0.0253 Uiso 1.0
H H181a -0.6839(13) 0.01699(6) 1.7112(9) 0.0507 Uiso 1.0
H H182a -0.5330(14) 0.01038(6) 1.5754(9) 0.0507 Uiso 1.0
H H183a -0.4790(13) 0.00895(5) 1.7692(8) 0.0507 Uiso 1.0
H H171a -0.3167(14) 0.02541(5) 1.7786(9) 0.0507 Uiso 1.0
H H172a -0.1615(13) 0.01867(5) 1.6468(9) 0.0507 Uiso 1.0
H H161a -0.3847(14) 0.02579(5) 1.4302(9) 0.0507 Uiso 1.0
H H162a -0.5459(13) 0.03239(6) 1.5606(9) 0.0507 Uiso 1.0
H H151a -0.1823(14) 0.04090(5) 1.6381(9) 0.0507 Uiso 1.0
H H152a -0.0213(13) 0.03431(5) 1.5075(9) 0.0507 Uiso 1.0
H H141a -0.2525(14) 0.04137(5) 1.2901(9) 0.0507 Uiso 1.0
H H142a -0.4033(13) 0.04818(6) 1.4233(9) 0.0507 Uiso 1.0
H H131a -0.0300(14) 0.05634(5) 1.4924(9) 0.0507 Uiso 1.0
H H132a 0.1211(13) 0.04951(5) 1.3598(9) 0.0507 Uiso 1.0
H H121a -0.0972(14) 0.05672(5) 1.1444(9) 0.0507 Uiso 1.0
H H122a -0.2626(13) 0.06323(6) 1.2738(9) 0.0507 Uiso 1.0
H H111a 0.0967(14) 0.07191(5) 1.3536(9) 0.0507 Uiso 1.0
H H112a 0.2609(13) 0.06541(5) 1.2236(9) 0.0507 Uiso 1.0
H H101a 0.0341(14) 0.07231(5) 1.0045(9) 0.0507 Uiso 1.0
H H102a -0.1278(13) 0.07886(6) 1.1352(9) 0.0507 Uiso 1.0
H H91a 0.2350(14) 0.08750(5) 1.2116(9) 0.0507 Uiso 1.0
H H92a 0.3956(13) 0.08098(5) 1.0798(9) 0.0507 Uiso 1.0
H H81a 0.1759(14) 0.08804(5) 0.8629(9) 0.0507 Uiso 1.0
H H82a 0.0051(13) 0.09431(6) 0.9922(9) 0.0507 Uiso 1.0
H H71a 0.3555(14) 0.10329(5) 1.0770(9) 0.0507 Uiso 1.0
H H72a 0.5291(13) 0.09693(5) 0.9502(9) 0.0507 Uiso 1.0
H H61a 0.3071(14) 0.10373(5) 0.7267(9) 0.0507 Uiso 1.0
H H62a 0.1427(13) 0.11035(6) 0.8554(9) 0.0507 Uiso 1.0
H H51a 0.5110(14) 0.11872(5) 0.9366(9) 0.0507 Uiso 1.0
H H52a 0.6676(13) 0.11234(5) 0.8008(9) 0.0507 Uiso 1.0
H H41a 0.4397(14) 0.11978(5) 0.5898(9) 0.0507 Uiso 1.0
H H42a 0.2790(13) 0.12606(6) 0.7247(9) 0.0507 Uiso 1.0
H H31a 0.8032(13) 0.12831(5) 0.6734(9) 0.0507 Uiso 1.0
H H32a 0.6358(14) 0.13478(5) 0.8022(9) 0.0507 Uiso 1.0
H H21a 0.4353(13) 0.14289(5) 0.5944(9) 0.0507 Uiso 1.0
H H22a 0.5414(14) 0.13510(5) 0.4575(9) 0.0507 Uiso 1.0
H H11 0.9537(14) 0.16632(5) 0.5618(9) 0.0507 Uiso 1.0
H H12 1.0700(13) 0.15859(5) 0.4277(9) 0.0507 Uiso 1.0
H H181b 1.0297(14) 0.32406(6) 0.1511(9) 0.0507 Uiso 1.0
H H182b 0.7821(13) 0.31853(6) 0.2210(9) 0.0507 Uiso 1.0
H H183b 0.9647(13) 0.32417(5) 0.3462(9) 0.0507 Uiso 1.0
H H171b 1.2768(13) 0.31227(6) 0.2887(9) 0.0507 Uiso 1.0
H H172b 1.0289(14) 0.30671(5) 0.3575(9) 0.0507 Uiso 1.0
H H161b 0.9197(13) 0.30271(6) 0.0863(9) 0.0507 Uiso 1.0
H H162b 1.1650(14) 0.30841(5) 0.0163(9) 0.0507 Uiso 1.0
H H151b 1.4188(13) 0.29671(6) 0.1485(9) 0.0507 Uiso 1.0
H H152b 1.1757(14) 0.29107(5) 0.2230(9) 0.0507 Uiso 1.0
H H141b 1.0550(13) 0.28701(5) -0.0468(9) 0.0507 Uiso 1.0
H H142b 1.2998(14) 0.29257(5) -0.1200(9) 0.0507 Uiso 1.0
H H131b 1.5523(13) 0.28084(6) 0.0161(9) 0.0507 Uiso 1.0
H H132b 1.3065(14) 0.27525(5) 0.0874(9) 0.0507 Uiso 1.0
H H121b 1.1905(13) 0.27129(5) -0.1834(9) 0.0507 Uiso 1.0
H H122b 1.4357(14) 0.27690(5) -0.2552(9) 0.0507 Uiso 1.0
H H111b 1.4525(14) 0.25964(5) -0.0458(9) 0.0507 Uiso 1.0
H H112b 1.6914(13) 0.26499(6) -0.1322(9) 0.0507 Uiso 1.0
H H101b 1.472(4) 0.26038(5) -0.4022(8) 0.0507 Uiso 1.0
H H91b 1.536(4) 0.24368(5) -0.4000(8) 0.0507 Uiso 1.0
H H81b 1.6836(13) 0.24004(6) -0.0966(9) 0.0507 Uiso 1.0
H H82b 1.4153(13) 0.24500(5) -0.0560(9) 0.0507 Uiso 1.0
H H71b 1.2191(13) 0.23251(6) -0.2101(9) 0.0507 Uiso 1.0
H H72b 1.4855(14) 0.22778(5) -0.2629(9) 0.0507 Uiso 1.0
H H61b 1.5571(13) 0.22357(6) 0.0137(9) 0.0507 Uiso 1.0
H H62b 1.2938(14) 0.22846(5) 0.0683(9) 0.0507 Uiso 1.0
H H51b 1.0835(13) 0.21623(6) -0.0848(9) 0.0507 Uiso 1.0
H H52b 1.3460(14) 0.21138(5) -0.1430(9) 0.0507 Uiso 1.0
H H41b 1.1718(14) 0.21230(5) 0.1915(9) 0.0507 Uiso 1.0
H H42b 1.4321(13) 0.20737(6) 0.1321(9) 0.0507 Uiso 1.0
H H31b 1.2157(19) 0.19507(5) -0.0168(10) 0.0507 Uiso 1.0
H H32b 0.9553(13) 0.20000(6) 0.0424(13) 0.0507 Uiso 1.0
H H21b 1.1017(14) 0.19700(5) 0.3256(9) 0.0507 Uiso 1.0
H H22b 1.2973(13) 0.18936(5) 0.2389(9) 0.0507 Uiso 1.0
H H21 0.6746(13) 0.17204(5) 0.3640(9) 0.0507 Uiso 1.0
H H201c -0.2418(13) 0.01261(6) 1.2655(9) 0.0507 Uiso 1.0
H H202c -0.1341(14) 0.00614(6) 1.1113(9) 0.0507 Uiso 1.0
H H203c -0.0501(14) 0.00351(5) 1.2963(8) 0.0507 Uiso 1.0
H H191c 0.1531(14) 0.01934(6) 1.3105(9) 0.0507 Uiso 1.0
H H192c 0.2714(13) 0.01247(5) 1.1641(9) 0.0507 Uiso 1.0
H H181c 0.0344(14) 0.02113(5) 0.9696(9) 0.0507 Uiso 1.0
H H182c -0.0908(13) 0.02787(5) 1.1146(9) 0.0507 Uiso 1.0
H H171c 0.3087(14) 0.03456(6) 1.1716(9) 0.0507 Uiso 1.0
H H172c 0.4236(13) 0.02815(5) 1.0190(9) 0.0507 Uiso 1.0
H H161c 0.1672(14) 0.03697(5) 0.8370(9) 0.0507 Uiso 1.0
H H162c 0.0551(13) 0.04342(5) 0.9899(9) 0.0507 Uiso 1.0
H H151c 0.4432(14) 0.05059(6) 1.0337(9) 0.0507 Uiso 1.0
H H152c 0.5665(13) 0.04376(5) 0.8890(9) 0.0507 Uiso 1.0
H H141c 0.3223(14) 0.05190(5) 0.6928(9) 0.0507 Uiso 1.0
H H142c 0.1926(13) 0.05860(5) 0.8365(9) 0.0507 Uiso 1.0
H H131c 0.5831(14) 0.06593(6) 0.8910(9) 0.0507 Uiso 1.0
H H132c 0.7067(13) 0.05941(5) 0.7429(9) 0.0507 Uiso 1.0
H H121c 0.4503(14) 0.06760(5) 0.5536(9) 0.0507 Uiso 1.0
H H122c 0.3272(13) 0.07410(5) 0.7020(9) 0.0507 Uiso 1.0
H H111c 0.7141(14) 0.08161(6) 0.7508(9) 0.0507 Uiso 1.0
H H112c 0.8394(13) 0.07505(5) 0.6037(9) 0.0507 Uiso 1.0
H H101c 0.5903(14) 0.08317(5) 0.4110(9) 0.0507 Uiso 1.0
H H102c 0.4564(13) 0.08956(5) 0.5567(9) 0.0507 Uiso 1.0
H H91c 0.8380(14) 0.09731(5) 0.6143(9) 0.0507 Uiso 1.0
H H92c 0.9713(13) 0.09095(5) 0.4679(9) 0.0507 Uiso 1.0
H H81c 0.7106(14) 0.09897(5) 0.2755(9) 0.0507 Uiso 1.0
H H82c 0.5903(13) 0.10558(5) 0.4239(9) 0.0507 Uiso 1.0
H H71c 0.9827(14) 0.11289(6) 0.4707(9) 0.0507 Uiso 1.0
H H72c 1.1032(13) 0.10628(5) 0.3222(9) 0.0507 Uiso 1.0
H H61c 0.8583(14) 0.11467(5) 0.1311(9) 0.0507 Uiso 1.0
H H62c 0.7241(13) 0.12103(5) 0.2774(9) 0.0507 Uiso 1.0
H H51c 1.1057(14) 0.12881(5) 0.3361(9) 0.0507 Uiso 1.0
H H52c 1.2418(13) 0.12234(5) 0.1921(9) 0.0507 Uiso 1.0
H H41c 0.9990(14) 0.13045(5) -0.0074(9) 0.0507 Uiso 1.0
H H42c 0.8585(13) 0.13682(6) 0.1366(9) 0.0507 Uiso 1.0
H H31c 1.3843(13) 0.13825(5) 0.0929(9) 0.0507 Uiso 1.0
H H32c 1.2025(14) 0.14615(5) 0.1864(9) 0.0507 Uiso 1.0
H H21c 1.1487(14) 0.14298(5) -0.1563(9) 0.0507 Uiso 1.0
H H22c 1.3642(13) 0.15041(6) -0.0949(9) 0.0507 Uiso 1.0
H H31 0.6911(14) 0.16673(6) 0.1000(9) 0.0507 Uiso 1.0
H H32 0.6942(14) 0.15658(5) 0.2083(9) 0.0507 Uiso 1.0

loop_
_geom_angle_atom_site_label_1
_geom_angle_atom_site_label_2
_geom_angle_atom_site_label_3
_geom_angle_site_symmetry_1
_geom_angle_site_symmetry_3
_geom_angle
_geom_angle_publ_flag
C1a O1a C1 1_555 1_555 116.8(2) n
O1a C1a C2a 1_555 1_555 111.04(19) n
O1a C1a O2a 1_555 1_555 124.1(3) n
C2a C1a O2a 1_555 1_555 124.7(3) n
C1a C2a C3a 1_555 1_555 110.9(2) n
C1a C2a H21a 1_555 1_555 109.2(5) n
C1a C2a H22a 1_555 1_555 109.1(5) n
C3a C2a H21a 1_555 1_555 109.2(5) n
C3a C2a H22a 1_555 1_555 109.2(5) n
H21a C2a H22a 1_555 1_555 109.2(6) n
C2a C3a C4a 1_555 1_555 110.1(2) n
C2a C3a H31a 1_555 1_555 109.6(5) n
C2a C3a H32a 1_555 1_555 109.3(5) n
C4a C3a H31a 1_555 1_555 109.4(5) n
C4a C3a H32a 1_555 1_555 109.1(5) n
H31a C3a H32a 1_555 1_555 109.3(6) n
C3a C4a C5a 1_555 1_555 110.4(2) n
C3a C4a H41a 1_555 1_555 109.4(5) n
C3a C4a H42a 1_555 1_555 109.2(5) n
C5a C4a H41a 1_555 1_555 109.2(5) n
C5a C4a H42a 1_555 1_555 109.2(5) n
H41a C4a H42a 1_555 1_555 109.4(6) n
C4a C5a C6a 1_555 1_555 110.3(2) n
C4a C5a H51a 1_555 1_555 109.2(5) n
C4a C5a H52a 1_555 1_555 109.1(5) n
C6a C5a H51a 1_555 1_555 109.4(5) n
C6a C5a H52a 1_555 1_555 109.3(5) n
H51a C5a H52a 1_555 1_555 109.4(6) n
C5a C6a C7a 1_555 1_555 110.4(2) n
C5a C6a H61a 1_555 1_555 109.2(5) n
C5a C6a H62a 1_555 1_555 109.4(5) n
C7a C6a H61a 1_555 1_555 109.2(5) n
C7a C6a H62a 1_555 1_555 109.3(5) n
H61a C6a H62a 1_555 1_555 109.3(6) n
C6a C7a C8a 1_555 1_555 110.5(2) n
C6a C7a H71a 1_555 1_555 109.3(5) n
C6a C7a H72a 1_555 1_555 109.3(5) n
C8a C7a H71a 1_555 1_555 109.1(5) n
C8a C7a H72a 1_555 1_555 109.2(5) n
H71a C7a H72a 1_555 1_555 109.4(6) n
C7a C8a C9a 1_555 1_555 109.9(2) n
C7a C8a H81a 1_555 1_555 109.4(5) n
C7a C8a H82a 1_555 1_555 109.4(5) n
C9a C8a H81a 1_555 1_555 109.3(5) n
C9a C8a H82a 1_555 1_555 109.4(5) n
H81a C8a H82a 1_555 1_555 109.4(6) n
C8a C9a C10a 1_555 1_555 110.5(2) n
C8a C9a H91a 1_555 1_555 109.3(5) n
C8a C9a H92a 1_555 1_555 109.1(5) n
C10a C9a H91a 1_555 1_555 109.3(5) n
C10a C9a H92a 1_555 1_555 109.3(5) n
H91a C9a H92a 1_555 1_555 109.4(6) n
C9a C10a C11a 1_555 1_555 110.3(2) n
C9a C10a H101a 1_555 1_555 109.3(5) n
C9a C10a H102a 1_555 1_555 109.3(5) n
C11a C10a H101a 1_555 1_555 109.3(5) n
C11a C10a H102a 1_555 1_555 109.3(5) n
H101a C10a H102a 1_555 1_555 109.3(6) n
C10a C11a C12a 1_555 1_555 110.0(2) n
C10a C11a H111a 1_555 1_555 109.4(5) n
C10a C11a H112a 1_555 1_555 109.5(5) n
C12a C11a H111a 1_555 1_555 109.3(5) n
C12a C11a H112a 1_555 1_555 109.2(5) n
H111a C11a H112a 1_555 1_555 109.4(6) n
C11a C12a C13a 1_555 1_555 110.4(2) n
C11a C12a H121a 1_555 1_555 109.2(5) n
C11a C12a H122a 1_555 1_555 109.3(5) n
C13a C12a H121a 1_555 1_555 109.2(5) n
C13a C12a H122a 1_555 1_555 109.4(5) n
H121a C12a H122a 1_555 1_555 109.4(6) n
C12a C13a C14a 1_555 1_555 110.1(2) n
C12a C13a H131a 1_555 1_555 109.4(5) n
C12a C13a H132a 1_555 1_555 109.1(5) n
C14a C13a H131a 1_555 1_555 109.4(5) n
C14a C13a H132a 1_555 1_555 109.4(5) n
H131a C13a H132a 1_555 1_555 109.3(6) n
C13a C14a C15a 1_555 1_555 110.4(2) n
C13a C14a H141a 1_555 1_555 109.3(5) n
C13a C14a H142a 1_555 1_555 109.3(5) n
C15a C14a H141a 1_555 1_555 109.4(5) n
C15a C14a H142a 1_555 1_555 109.2(5) n
H141a C14a H142a 1_555 1_555 109.3(6) n
C14a C15a C16a 1_555 1_555 110.3(2) n
C14a C15a H151a 1_555 1_555 109.2(5) n
C14a C15a H152a 1_555 1_555 109.4(5) n
C16a C15a H151a 1_555 1_555 109.3(5) n
C16a C15a H152a 1_555 1_555 109.3(5) n
H151a C15a H152a 1_555 1_555 109.3(6) n
C15a C16a C17a 1_555 1_555 110.0(2) n
C15a C16a H161a 1_555 1_555 109.3(5) n
C15a C16a H162a 1_555 1_555 109.4(5) n
C17a C16a H161a 1_555 1_555 109.3(5) n
C17a C16a H162a 1_555 1_555 109.4(5) n
H161a C16a H162a 1_555 1_555 109.4(6) n
C16a C17a C18a 1_555 1_555 110.6(2) n
C16a C17a H171a 1_555 1_555 109.4(5) n
C16a C17a H172a 1_555 1_555 109.3(5) n
C18a C17a H171a 1_555 1_555 109.1(5) n
C18a C17a H172a 1_555 1_555 109.2(5) n
H171a C17a H172a 1_555 1_555 109.3(6) n
C17a C18a H181a 1_555 1_555 109.5(5) n
C17a C18a H182a 1_555 1_555 109.6(5) n
C17a C18a H183a 1_555 1_555 109.5(5) n
H181a C18a H182a 1_555 1_555 109.5(7) n
H181a C18a H183a 1_555 1_555 109.3(6) n
H182a C18a H183a 1_555 1_555 109.5(6) n
O1a C1 C2 1_555 1_555 110.1(3) n
O1a C1 H11 1_555 1_555 109.3(5) n
O1a C1 H12 1_555 1_555 109.4(5) n
C2 C1 H11 1_555 1_555 109.3(5) n
C2 C1 H12 1_555 1_555 109.5(5) n
H11 C1 H12 1_555 1_555 109.3(6) n
C1 C2 O1b 1_555 1_555 109.9(2) n
C1 C2 C3 1_555 1_555 110.3(2) n
C1 C2 H21 1_555 1_555 109.2(5) n
O1b C2 C3 1_555 1_555 109.0(3) n
O1b C2 H21 1_555 1_555 109.2(5) n
C3 C2 H21 1_555 1_555 109.2(5) n
C2 O1b C1b 1_555 1_555 116.8(2) n
O1b C1b C2b 1_555 1_555 111.0(2) n
O1b C1b O2b 1_555 1_555 124.4(3) n
C2b C1b O2b 1_555 1_555 124.6(3) n
C1b C2b C3b 1_555 1_555 110.5(2) n
C1b C2b H21b 1_555 1_555 109.1(5) n
C1b C2b H22b 1_555 1_555 109.1(5) n
C3b C2b H21b 1_555 1_555 109.4(5) n
C3b C2b H22b 1_555 1_555 109.3(5) n
H21b C2b H22b 1_555 1_555 109.4(6) n
C2b C3b C4b 1_555 1_555 109.8(2) n
C2b C3b H31b 1_555 1_555 109.5(5) n
C2b C3b H32b 1_555 1_555 109.5(6) n
C4b C3b H31b 1_555 1_555 109.5(5) n
C4b C3b H32b 1_555 1_555 109.5(5) n
H31b C3b H32b 1_555 1_555 109.0(8) n
C3b C4b C5b 1_555 1_555 110.8(2) n
C3b C4b H41b 1_555 1_555 109.2(5) n
C3b C4b H42b 1_555 1_555 109.2(5) n
C5b C4b H41b 1_555 1_555 109.2(5) n
C5b C4b H42b 1_555 1_555 109.2(5) n
H41b C4b H42b 1_555 1_555 109.2(6) n
C4b C5b C6b 1_555 1_555 109.6(2) n
C4b C5b H51b 1_555 1_555 109.4(5) n
C4b C5b H52b 1_555 1_555 109.4(5) n
C6b C5b H51b 1_555 1_555 109.5(5) n
C6b C5b H52b 1_555 1_555 109.6(5) n
H51b C5b H52b 1_555 1_555 109.4(6) n
C5b C6b C7b 1_555 1_555 110.8(2) n
C5b C6b H61b 1_555 1_555 109.2(5) n
C5b C6b H62b 1_555 1_555 109.1(5) n
C7b C6b H61b 1_555 1_555 109.2(5) n
C7b C6b H62b 1_555 1_555 109.2(5) n
H61b C6b H62b 1_555 1_555 109.3(6) n
C6b C7b C8b 1_555 1_555 110.2(2) n
C6b C7b H71b 1_555 1_555 109.3(5) n
C6b C7b H72b 1_555 1_555 109.3(5) n
C8b C7b H71b 1_555 1_555 109.4(5) n
C8b C7b H72b 1_555 1_555 109.3(5) n
H71b C7b H72b 1_555 1_555 109.3(6) n
C7b C8b C9b 1_555 1_555 110.0(2) n
C7b C8b H81b 1_555 1_555 109.3(5) n
C7b C8b H82b 1_555 1_555 109.4(5) n
C9b C8b H81b 1_555 1_555 109.2(5) n
C9b C8b H82b 1_555 1_555 109.4(5) n
H81b C8b H82b 1_555 1_555 109.4(6) n
C8b C9b C10b 1_555 1_555 121.2(2) n
C8b C9b H91b 1_555 1_555 117.9(5) n
C10b C9b H91b 1_555 1_555 117.9(5) n
C9b C10b C11b 1_555 1_555 121.61(14) n
C9b C10b H101b 1_555 1_555 117.9(5) n
C11b C10b H101b 1_555 1_555 117.9(4) n
C10b C11b C12b 1_555 1_555 109.845(3) n
C10b C11b H111b 1_555 1_555 109.5(4) n
C10b C11b H112b 1_555 1_555 109.4(4) n
C12b C11b H111b 1_555 1_555 109.4(4) n
C12b C11b H112b 1_555 1_555 109.4(4) n
H111b C11b H112b 1_555 1_555 109.3(6) n
C11b C12b C13b 1_555 1_555 110.781(3) n
C11b C12b H121b 1_555 1_555 109.3(4) n
C11b C12b H122b 1_555 1_555 109.3(4) n
C13b C12b H121b 1_555 1_555 109.1(4) n
C13b C12b H122b 1_555 1_555 109.2(4) n
H121b C12b H122b 1_555 1_555 109.2(6) n
C12b C13b C14b 1_555 1_555 110.019(3) n
C12b C13b H131b 1_555 1_555 109.5(4) n
C12b C13b H132b 1_555 1_555 109.4(4) n
C14b C13b H131b 1_555 1_555 109.3(4) n
C14b C13b H132b 1_555 1_555 109.2(4) n
H131b C13b H132b 1_555 1_555 109.4(6) n
C13b C14b C15b 1_555 1_555 110.221(3) n
C13b C14b H141b 1_555 1_555 109.4(4) n
C13b C14b H142b 1_555 1_555 109.4(4) n
C15b C14b H141b 1_555 1_555 109.3(4) n
C15b C14b H142b 1_555 1_555 109.2(4) n
H141b C14b H142b 1_555 1_555 109.3(6) n
C14b C15b C16b 1_555 1_555 110.161(3) n
C14b C15b H151b 1_555 1_555 109.2(4) n
C14b C15b H152b 1_555 1_555 109.4(4) n
C16b C15b H151b 1_555 1_555 109.3(4) n
C16b C15b H152b 1_555 1_555 109.4(4) n
H151b C15b H152b 1_555 1_555 109.4(6) n
C15b C16b C17b 1_555 1_555 110.241(3) n
C15b C16b H161b 1_555 1_555 109.4(4) n
C15b C16b H162b 1_555 1_555 109.3(4) n
C17b C16b H161b 1_555 1_555 109.3(4) n
C17b C16b H162b 1_555 1_555 109.3(4) n
H161b C16b H162b 1_555 1_555 109.4(6) n
C16b C17b C18b 1_555 1_555 110.039(3) n
C16b C17b H171b 1_555 1_555 109.4(4) n
C16b C17b H172b 1_555 1_555 109.4(4) n
C18b C17b H171b 1_555 1_555 109.2(4) n
C18b C17b H172b 1_555 1_555 109.3(4) n
H171b C17b H172b 1_555 1_555 109.5(6) n
C17b C18b H181b 1_555 1_555 109.5(4) n
C17b C18b H182b 1_555 1_555 109.5(4) n
C17b C18b H183b 1_555 1_555 109.4(4) n
H181b C18b H182b 1_555 1_555 109.5(7) n
H181b C18b H183b 1_555 1_555 109.4(6) n
H182b C18b H183b 1_555 1_555 109.5(6) n
C2 C3 O1c 1_555 1_555 110.3(2) n
C2 C3 H31 1_555 1_555 109.3(5) n
C2 C3 H32 1_555 1_555 109.4(5) n
O1c C3 H31 1_555 1_555 109.3(5) n
O1c C3 H32 1_555 1_555 109.4(5) n
H31 C3 H32 1_555 1_555 109.3(6) n
C3 O1c C1c 1_555 1_555 116.7(2) n
O1c C1c C2c 1_555 1_555 111.5(2) n
O1c C1c O2c 1_555 1_555 124.1(3) n
C2c C1c O2c 1_555 1_555 124.4(3) n
C1c C2c C3c 1_555 1_555 110.8(2) n
C1c C2c H21c 1_555 1_555 109.4(5) n
C1c C2c H22c 1_555 1_555 109.2(5) n
C3c C2c H21c 1_555 1_555 109.3(5) n
C3c C2c H22c 1_555 1_555 109.0(5) n
H21c C2c H22c 1_555 1_555 109.2(6) n
C2c C3c C4c 1_555 1_555 110.7(2) n
C2c C3c H31c 1_555 1_555 108.9(5) n
C2c C3c H32c 1_555 1_555 109.2(5) n
C4c C3c H31c 1_555 1_555 109.4(5) n
C4c C3c H32c 1_555 1_555 109.4(5) n
H31c C3c H32c 1_555 1_555 109.2(6) n
C3c C4c C5c 1_555 1_555 110.5(2) n
C3c C4c H41c 1_555 1_555 109.2(5) n
C3c C4c H42c 1_555 1_555 109.3(5) n
C5c C4c H41c 1_555 1_555 109.3(5) n
C5c C4c H42c 1_555 1_555 109.3(5) n
H41c C4c H42c 1_555 1_555 109.3(6) n
C4c C5c C6c 1_555 1_555 110.6(2) n
C4c C5c H51c 1_555 1_555 109.2(5) n
C4c C5c H52c 1_555 1_555 109.4(5) n
C6c C5c H51c 1_555 1_555 109.2(5) n
C6c C5c H52c 1_555 1_555 109.1(5) n
H51c C5c H52c 1_555 1_555 109.3(6) n
C5c C6c C7c 1_555 1_555 110.4(2) n
C5c C6c H61c 1_555 1_555 109.2(5) n
C5c C6c H62c 1_555 1_555 109.4(5) n
C7c C6c H61c 1_555 1_555 109.1(5) n
C7c C6c H62c 1_555 1_555 109.4(5) n
H61c C6c H62c 1_555 1_555 109.4(6) n
C6c C7c C8c 1_555 1_555 110.7(2) n
C6c C7c H71c 1_555 1_555 109.3(5) n
C6c C7c H72c 1_555 1_555 109.1(5) n
C8c C7c H71c 1_555 1_555 109.2(5) n
C8c C7c H72c 1_555 1_555 109.2(5) n
H71c C7c H72c 1_555 1_555 109.3(6) n
C7c C8c C9c 1_555 1_555 110.2(2) n
C7c C8c H81c 1_555 1_555 109.5(5) n
C7c C8c H82c 1_555 1_555 109.4(5) n
C9c C8c H81c 1_555 1_555 109.3(5) n
C9c C8c H82c 1_555 1_555 109.1(5) n
H81c C8c H82c 1_555 1_555 109.4(6) n
C8c C9c C10c 1_555 1_555 110.3(2) n
C8c C9c H91c 1_555 1_555 109.2(5) n
C8c C9c H92c 1_555 1_555 109.4(5) n
C10c C9c H91c 1_555 1_555 109.2(5) n
C10c C9c H92c 1_555 1_555 109.2(5) n
H91c C9c H92c 1_555 1_555 109.4(6) n
C9c C10c C11c 1_555 1_555 110.1(2) n
C9c C10c H101c 1_555 1_555 109.3(5) n
C9c C10c H102c 1_555 1_555 109.3(5) n
C11c C10c H101c 1_555 1_555 109.3(5) n
C11c C10c H102c 1_555 1_555 109.4(5) n
H101c C10c H102c 1_555 1_555 109.4(6) n
C10c C11c C12c 1_555 1_555 110.2(2) n
C10c C11c H111c 1_555 1_555 109.4(5) n
C10c C11c H112c 1_555 1_555 109.3(5) n
C12c C11c H111c 1_555 1_555 109.2(5) n
C12c C11c H112c 1_555 1_555 109.3(5) n
H111c C11c H112c 1_555 1_555 109.4(6) n
C11c C12c C13c 1_555 1_555 110.2(2) n
C11c C12c H121c 1_555 1_555 109.4(5) n
C11c C12c H122c 1_555 1_555 109.3(5) n
C13c C12c H121c 1_555 1_555 109.3(5) n
C13c C12c H122c 1_555 1_555 109.2(5) n
H121c C12c H122c 1_555 1_555 109.4(6) n
C12c C13c C14c 1_555 1_555 109.8(2) n
C12c C13c H131c 1_555 1_555 109.3(5) n
C12c C13c H132c 1_555 1_555 109.4(5) n
C14c C13c H131c 1_555 1_555 109.5(5) n
C14c C13c H132c 1_555 1_555 109.4(5) n
H131c C13c H132c 1_555 1_555 109.4(6) n
C13c C14c C15c 1_555 1_555 110.4(2) n
C13c C14c H141c 1_555 1_555 109.2(5) n
C13c C14c H142c 1_555 1_555 109.3(5) n
C15c C14c H141c 1_555 1_555 109.3(5) n
C15c C14c H142c 1_555 1_555 109.4(5) n
H141c C14c H142c 1_555 1_555 109.3(6) n
C14c C15c C16c 1_555 1_555 109.8(2) n
C14c C15c H151c 1_555 1_555 109.5(5) n
C14c C15c H152c 1_555 1_555 109.5(5) n
C16c C15c H151c 1_555 1_555 109.2(5) n
C16c C15c H152c 1_555 1_555 109.4(5) n
H151c C15c H152c 1_555 1_555 109.4(6) n
C15c C16c C17c 1_555 1_555 110.5(2) n
C15c C16c H161c 1_555 1_555 109.4(5) n
C15c C16c H162c 1_555 1_555 109.2(5) n
C17c C16c H161c 1_555 1_555 109.2(5) n
C17c C16c H162c 1_555 1_555 109.2(5) n
H161c C16c H162c 1_555 1_555 109.4(6) n
C16c C17c C18c 1_555 1_555 109.5(2) n
C16c C17c H171c 1_555 1_555 109.4(5) n
C16c C17c H172c 1_555 1_555 109.4(5) n
C18c C17c H171c 1_555 1_555 109.7(5) n
C18c C17c H172c 1_555 1_555 109.4(5) n
H171c C17c H172c 1_555 1_555 109.5(6) n
C17c C18c C19c 1_555 1_555 110.6(2) n
C17c C18c H181c 1_555 1_555 109.1(5) n
C17c C18c H182c 1_555 1_555 109.3(5) n
C19c C18c H181c 1_555 1_555 109.2(5) n
C19c C18c H182c 1_555 1_555 109.5(5) n
H181c C18c H182c 1_555 1_555 109.2(6) n
C18c C19c C20c 1_555 1_555 110.1(2) n
C18c C19c H191c 1_555 1_555 109.4(5) n
C18c C19c H192c 1_555 1_555 109.4(5) n
C20c C19c H191c 1_555 1_555 109.2(5) n
C20c C19c H192c 1_555 1_555 109.4(5) n
H191c C19c H192c 1_555 1_555 109.3(6) n
C19c C20c H201c 1_555 1_555 109.5(5) n
C19c C20c H202c 1_555 1_555 109.7(5) n
C19c C20c H203c 1_555 1_555 109.5(5) n
H201c C20c H202c 1_555 1_555 109.4(6) n
H201c C20c H203c 1_555 1_555 109.3(6) n
H202c C20c H203c 1_555 1_555 109.4(6) n

loop_
_geom_bond_atom_site_label_1
_geom_bond_atom_site_label_2
_geom_bond_site_symmetry_2
_geom_bond_distance
_geom_bond_publ_flag
O1a C1a 1_555 1.331(4) n
O1a C1 1_555 1.469(4) n
C1a O1a 1_555 1.331(4) n
C1a C2a 1_555 1.510(3) n
C1a O2a 1_555 1.200(4) n
C2a C1a 1_555 1.510(3) n
C2a C3a 1_555 1.530(4) n
C2a H21a 1_555 1.002(7) n
C2a H22a 1_555 1.001(8) n
O2a C1a 1_555 1.200(4) n
C3a C2a 1_555 1.530(4) n
C3a C4a 1_555 1.527(4) n
C3a H31a 1_555 1.000(7) n
C3a H32a 1_555 1.001(8) n
C4a C3a 1_555 1.527(4) n
C4a C5a 1_555 1.524(4) n
C4a H41a 1_555 0.998(7) n
C4a H42a 1_555 1.000(7) n
C5a C4a 1_555 1.524(4) n
C5a C6a 1_555 1.529(4) n
C5a H51a 1_555 0.998(8) n
C5a H52a 1_555 1.001(7) n
C6a C5a 1_555 1.529(4) n
C6a C7a 1_555 1.528(4) n
C6a H61a 1_555 1.001(8) n
C6a H62a 1_555 1.001(7) n
C7a C6a 1_555 1.528(4) n
C7a C8a 1_555 1.524(4) n
C7a H71a 1_555 1.000(8) n
C7a H72a 1_555 1.000(7) n
C8a C7a 1_555 1.524(4) n
C8a C9a 1_555 1.523(4) n
C8a H81a 1_555 0.999(7) n
C8a H82a 1_555 0.998(7) n
C9a C8a 1_555 1.523(4) n
C9a C10a 1_555 1.525(4) n
C9a H91a 1_555 1.000(8) n
C9a H92a 1_555 1.000(7) n
C10a C9a 1_555 1.525(4) n
C10a C11a 1_555 1.526(4) n
C10a H101a 1_555 1.001(7) n
C10a H102a 1_555 0.999(7) n
C11a C10a 1_555 1.526(4) n
C11a C12a 1_555 1.521(4) n
C11a H111a 1_555 0.999(8) n
C11a H112a 1_555 0.998(7) n
C12a C11a 1_555 1.521(4) n
C12a C13a 1_555 1.523(4) n
C12a H121a 1_555 1.000(7) n
C12a H122a 1_555 0.999(7) n
C13a C12a 1_555 1.523(4) n
C13a C14a 1_555 1.528(4) n
C13a H131a 1_555 1.000(8) n
C13a H132a 1_555 1.001(7) n
C14a C13a 1_555 1.528(4) n
C14a C15a 1_555 1.525(4) n
C14a H141a 1_555 1.000(8) n
C14a H142a 1_555 1.001(7) n
C15a C14a 1_555 1.525(4) n
C15a C16a 1_555 1.525(4) n
C15a H151a 1_555 0.999(8) n
C15a H152a 1_555 0.999(7) n
C16a C15a 1_555 1.525(4) n
C16a C17a 1_555 1.526(4) n
C16a H161a 1_555 0.999(8) n
C16a H162a 1_555 1.000(7) n
C17a C16a 1_555 1.526(4) n
C17a C18a 1_555 1.523(4) n
C17a H171a 1_555 1.000(8) n
C17a H172a 1_555 1.000(7) n
C18a C17a 1_555 1.523(4) n
C18a H181a 1_555 0.999(8) n
C18a H182a 1_555 0.999(8) n
C18a H183a 1_555 1.001(7) n
C1 O1a 1_555 1.469(4) n
C1 C2 1_555 1.500(4) n
C1 H11 1_555 1.001(8) n
C1 H12 1_555 0.999(7) n
C2 C1 1_555 1.500(4) n
C2 O1b 1_555 1.468(4) n
C2 C3 1_555 1.502(4) n
C2 H21 1_555 0.999(7) n
O1b C2 1_555 1.468(4) n
O1b C1b 1_555 1.325(4) n
C1b O1b 1_555 1.325(4) n
C1b C2b 1_555 1.498(3) n
C1b O2b 1_555 1.196(5) n
C2b C1b 1_555 1.498(3) n
C2b C3b 1_555 1.525(4) n
C2b H21b 1_555 1.000(8) n
C2b H22b 1_555 1.000(7) n
O2b C1b 1_555 1.196(5) n
C3b C2b 1_555 1.525(4) n
C3b C4b 1_555 1.524(4) n
C3b H31b 1_555 1.001(8) n
C3b H32b 1_555 0.999(8) n
C4b C3b 1_555 1.524(4) n
C4b C5b 1_555 1.523(3) n
C4b H41b 1_555 0.998(8) n
C4b H42b 1_555 1.000(8) n
C5b C4b 1_555 1.523(3) n
C5b C6b 1_555 1.527(4) n
C5b H51b 1_555 1.000(8) n
C5b H52b 1_555 0.999(8) n
C6b C5b 1_555 1.527(4) n
C6b C7b 1_555 1.526(3) n
C6b H61b 1_555 1.000(8) n
C6b H62b 1_555 0.999(8) n
C7b C6b 1_555 1.526(3) n
C7b C8b 1_555 1.532(4) n
C7b H71b 1_555 1.001(8) n
C7b H72b 1_555 1.001(8) n
C8b C7b 1_555 1.532(4) n
C8b C9b 1_555 1.505(3) n
C8b H81b 1_555 1.001(8) n
C8b H82b 1_555 0.999(8) n
C9b C8b 1_555 1.505(3) n
C9b C10b 1_555 1.334(3) n
C9b H91b 1_555 1.001(7) n
C10b C9b 1_555 1.334(3) n
C10b C11b 1_555 1.50815(4) n
C10b H101b 1_555 1.001(7) n
C11b C10b 1_555 1.50815(4) n
C11b C12b 1_555 1.52952(7) n
C11b H111b 1_555 1.000(7) n
C11b H112b 1_555 1.001(7) n
C12b C11b 1_555 1.52952(7) n
C12b C13b 1_555 1.52565(4) n
C12b H121b 1_555 1.000(7) n
C12b H122b 1_555 1.001(7) n
C13b C12b 1_555 1.52565(4) n
C13b C14b 1_555 1.52432(7) n
C13b H131b 1_555 1.000(7) n
C13b H132b 1_555 1.000(7) n
C14b C13b 1_555 1.52432(7) n
C14b C15b 1_555 1.52229(4) n
C14b H141b 1_555 0.999(7) n
C14b H142b 1_555 0.999(7) n
C15b C14b 1_555 1.52229(4) n
C15b C16b 1_555 1.52339(7) n
C15b H151b 1_555 1.001(7) n
C15b H152b 1_555 0.999(8) n
C16b C15b 1_555 1.52339(7) n
C16b C17b 1_555 1.52220(4) n
C16b H161b 1_555 1.000(7) n
C16b H162b 1_555 1.001(8) n
C17b C16b 1_555 1.52220(4) n
C17b C18b 1_555 1.52011(7) n
C17b H171b 1_555 1.000(7) n
C17b H172b 1_555 0.999(8) n
C18b C17b 1_555 1.52011(7) n
C18b H181b 1_555 0.999(8) n
C18b H182b 1_555 1.000(8) n
C18b H183b 1_555 0.999(7) n
C3 C2 1_555 1.502(4) n
C3 O1c 1_555 1.472(4) n
C3 H31 1_555 1.000(8) n
C3 H32 1_555 0.999(8) n
O1c C3 1_555 1.472(4) n
O1c C1c 1_555 1.328(4) n
C1c O1c 1_555 1.328(4) n
C1c C2c 1_555 1.508(4) n
C1c O2c 1_555 1.200(5) n
C2c C1c 1_555 1.508(4) n
C2c C3c 1_555 1.526(4) n
C2c H21c 1_555 1.000(8) n
C2c H22c 1_555 0.999(7) n
O2c C1c 1_555 1.200(5) n
C3c C2c 1_555 1.526(4) n
C3c C4c 1_555 1.532(4) n
C3c H31c 1_555 1.001(7) n
C3c H32c 1_555 1.001(8) n
C4c C3c 1_555 1.532(4) n
C4c C5c 1_555 1.533(4) n
C4c H41c 1_555 1.002(8) n
C4c H42c 1_555 1.002(7) n
C5c C4c 1_555 1.533(4) n
C5c C6c 1_555 1.529(4) n
C5c H51c 1_555 1.001(8) n
C5c H52c 1_555 1.001(7) n
C6c C5c 1_555 1.529(4) n
C6c C7c 1_555 1.529(4) n
C6c H61c 1_555 1.000(8) n
C6c H62c 1_555 1.000(7) n
C7c C6c 1_555 1.529(4) n
C7c C8c 1_555 1.530(4) n
C7c H71c 1_555 1.000(8) n
C7c H72c 1_555 1.002(7) n
C8c C7c 1_555 1.530(4) n
C8c C9c 1_555 1.524(4) n
C8c H81c 1_555 1.000(8) n
C8c H82c 1_555 1.001(7) n
C9c C8c 1_555 1.524(4) n
C9c C10c 1_555 1.522(4) n
C9c H91c 1_555 0.999(8) n
C9c H92c 1_555 1.000(7) n
C10c C9c 1_555 1.522(4) n
C10c C11c 1_555 1.524(4) n
C10c H101c 1_555 1.000(8) n
C10c H102c 1_555 0.999(7) n
C11c C10c 1_555 1.524(4) n
C11c C12c 1_555 1.523(4) n
C11c H111c 1_555 1.000(8) n
C11c H112c 1_555 1.000(7) n
C12c C11c 1_555 1.523(4) n
C12c C13c 1_555 1.520(4) n
C12c H121c 1_555 1.000(8) n
C12c H122c 1_555 1.000(7) n
C13c C12c 1_555 1.520(4) n
C13c C14c 1_555 1.521(4) n
C13c H131c 1_555 0.999(8) n
C13c H132c 1_555 1.000(7) n
C14c C13c 1_555 1.521(4) n
C14c C15c 1_555 1.524(4) n
C14c H141c 1_555 1.001(8) n
C14c H142c 1_555 1.000(7) n
C15c C14c 1_555 1.524(4) n
C15c C16c 1_555 1.521(4) n
C15c H151c 1_555 1.001(8) n
C15c H152c 1_555 1.000(7) n
C16c C15c 1_555 1.521(4) n
C16c C17c 1_555 1.520(4) n
C16c H161c 1_555 1.000(8) n
C16c H162c 1_555 1.001(7) n
C17c C16c 1_555 1.520(4) n
C17c C18c 1_555 1.524(4) n
C17c H171c 1_555 0.999(8) n
C17c H172c 1_555 1.001(7) n
C18c C17c 1_555 1.524(4) n
C18c C19c 1_555 1.526(4) n
C18c H181c 1_555 1.002(8) n
C18c H182c 1_555 1.001(7) n
C19c C18c 1_555 1.526(4) n
C19c C20c 1_555 1.526(4) n
C19c H191c 1_555 1.002(8) n
C19c H192c 1_555 1.003(8) n
C20c C19c 1_555 1.526(4) n
C20c H201c 1_555 1.001(8) n
C20c H202c 1_555 1.001(8) n
C20c H203c 1_555 1.000(7) n
H181a C18a 1_555 0.999(8) n
H182a C18a 1_555 0.999(8) n
H183a C18a 1_555 1.001(7) n
H171a C17a 1_555 1.000(8) n
H172a C17a 1_555 1.000(7) n
H161a C16a 1_555 0.999(8) n
H162a C16a 1_555 1.000(7) n
H151a C15a 1_555 0.999(8) n
H152a C15a 1_555 0.999(7) n
H141a C14a 1_555 1.000(8) n
H142a C14a 1_555 1.001(7) n
H131a C13a 1_555 1.000(8) n
H132a C13a 1_555 1.001(7) n
H121a C12a 1_555 1.000(7) n
H122a C12a 1_555 0.999(7) n
H111a C11a 1_555 0.999(8) n
H112a C11a 1_555 0.998(7) n
H101a C10a 1_555 1.001(7) n
H102a C10a 1_555 0.999(7) n
H91a C9a 1_555 1.000(8) n
H92a C9a 1_555 1.000(7) n
H81a C8a 1_555 0.999(7) n
H82a C8a 1_555 0.998(7) n
H71a C7a 1_555 1.000(8) n
H72a C7a 1_555 1.000(7) n
H61a C6a 1_555 1.001(8) n
H62a C6a 1_555 1.001(7) n
H51a C5a 1_555 0.998(8) n
H52a C5a 1_555 1.001(7) n
H41a C4a 1_555 0.998(7) n
H42a C4a 1_555 1.000(7) n
H31a C3a 1_555 1.000(7) n
H32a C3a 1_555 1.001(8) n
H21a C2a 1_555 1.002(7) n
H22a C2a 1_555 1.001(8) n
H11 C1 1_555 1.001(8) n
H12 C1 1_555 0.999(7) n
H181b C18b 1_555 0.999(8) n
H182b C18b 1_555 1.000(8) n
H183b C18b 1_555 0.999(7) n
H171b C17b 1_555 1.000(7) n
H172b C17b 1_555 0.999(8) n
H161b C16b 1_555 1.000(7) n
H162b C16b 1_555 1.001(8) n
H151b C15b 1_555 1.001(7) n
H152b C15b 1_555 0.999(8) n
H141b C14b 1_555 0.999(7) n
H142b C14b 1_555 0.999(7) n
H131b C13b 1_555 1.000(7) n
H132b C13b 1_555 1.000(7) n
H121b C12b 1_555 1.000(7) n
H122b C12b 1_555 1.001(7) n
H111b C11b 1_555 1.000(7) n
H112b C11b 1_555 1.001(7) n
H101b C10b 1_555 1.001(7) n
H91b C9b 1_555 1.001(7) n
H81b C8b 1_555 1.001(8) n
H82b C8b 1_555 0.999(8) n
H71b C7b 1_555 1.001(8) n
H72b C7b 1_555 1.001(8) n
H61b C6b 1_555 1.000(8) n
H62b C6b 1_555 0.999(8) n
H51b C5b 1_555 1.000(8) n
H52b C5b 1_555 0.999(8) n
H41b C4b 1_555 0.998(8) n
H42b C4b 1_555 1.000(8) n
H31b C3b 1_555 1.001(8) n
H32b C3b 1_555 0.999(8) n
H21b C2b 1_555 1.000(8) n
H22b C2b 1_555 1.000(7) n
H21 C2 1_555 0.999(7) n
H201c C20c 1_555 1.001(8) n
H202c C20c 1_555 1.001(8) n
H203c C20c 1_555 1.000(7) n
H191c C19c 1_555 1.002(8) n
H192c C19c 1_555 1.003(8) n
H181c C18c 1_555 1.002(8) n
H182c C18c 1_555 1.001(7) n
H171c C17c 1_555 0.999(8) n
H172c C17c 1_555 1.001(7) n
H161c C16c 1_555 1.000(8) n
H162c C16c 1_555 1.001(7) n
H151c C15c 1_555 1.001(8) n
H152c C15c 1_555 1.000(7) n
H141c C14c 1_555 1.001(8) n
H142c C14c 1_555 1.000(7) n
H131c C13c 1_555 0.999(8) n
H132c C13c 1_555 1.000(7) n
H121c C12c 1_555 1.000(8) n
H122c C12c 1_555 1.000(7) n
H111c C11c 1_555 1.000(8) n
H112c C11c 1_555 1.000(7) n
H101c C10c 1_555 1.000(8) n
H102c C10c 1_555 0.999(7) n
H91c C9c 1_555 0.999(8) n
H92c C9c 1_555 1.000(7) n
H81c C8c 1_555 1.000(8) n
H82c C8c 1_555 1.001(7) n
H71c C7c 1_555 1.000(8) n
H72c C7c 1_555 1.002(7) n
H61c C6c 1_555 1.000(8) n
H62c C6c 1_555 1.000(7) n
H51c C5c 1_555 1.001(8) n
H52c C5c 1_555 1.001(7) n
H41c C4c 1_555 1.002(8) n
H42c C4c 1_555 1.002(7) n
H31c C3c 1_555 1.001(7) n
H32c C3c 1_555 1.001(8) n
H21c C2c 1_555 1.000(8) n
H22c C2c 1_555 0.999(7) n
H31 C3 1_555 1.000(8) n
H32 C3 1_555 0.999(8) n
